data_1507877
loop_
_publ_author_name
'Snyder, Seth E.'
'Huang, Bin-Syuan'
'Chen, Yu-Tzu'
'Lin, Huei-Shian'
'Carey, James R.'

_publ_section_title
;
 A simple chiral recognition system to investigate substituent effects on
 \p-\p interactions.
;
_journal_issue 13
_journal_name_full 'Organic letters'
_journal_page_first 3442
_journal_page_last 3445
_journal_paper_doi 10.1021/ol3014057
_journal_volume 14
_journal_year 2012
_chemical_formula_moiety 'C17 H26 N2 O2'
_chemical_formula_sum 'C17 H26 N2 O2'
_chemical_formula_weight 290.40
_space_group_IT_number 14
_symmetry_cell_setting monoclinic
_symmetry_Int_Tables_number 14
_symmetry_space_group_name_Hall '-P 2ybc'
_symmetry_space_group_name_H-M 'P 1 21/c 1'
_atom_sites_solution_hydrogens geom
_atom_sites_solution_primary direct
_atom_sites_solution_secondary difmap
_audit_creation_method SHELXL-97
_cell_angle_alpha 90.00
_cell_angle_beta 118.669(4)
_cell_angle_gamma 90.00
_cell_formula_units_Z 4
_cell_length_a 10.3265(5)
_cell_length_b 9.9356(5)
_cell_length_c 19.3787(8)
_cell_measurement_reflns_used 5071
_cell_measurement_temperature 297(2)
_cell_measurement_theta_max 71.5569
_cell_measurement_theta_min 2.5956
_cell_volume 1744.51(16)
_computing_cell_refinement
; 
CrysAlis RED, Oxford Diffraction Ltd., 
Version 1.171.32.29 (release 10-06-2008 CrysAlis171 .NET) 
(compiled Jun 10 2008,16:49:55) 
;
_computing_data_collection
; 
CrysAlis CCD, Oxford Diffraction Ltd., 
Version 1.171.32.29 (release 10-06-2008 CrysAlis171 .NET) 
(compiled Jun 10 2008,16:49:55) 
;
_computing_data_reduction
; 
CrysAlis RED, Oxford Diffraction Ltd., 
Version 1.171.32.29 (release 10-06-2008 CrysAlis171 .NET) 
(compiled Jun 10 2008,16:49:55) 
;
_computing_molecular_graphics 'Bruker SHELXTL'
_computing_publication_material 'Bruker SHELXTL'
_computing_structure_refinement 'SHELXL-97 (Sheldrick, 2008)'
_computing_structure_solution 'SHELXS-97 (Sheldrick, 2008)'
_diffrn_ambient_temperature 297(2)
_diffrn_measured_fraction_theta_full 0.988
_diffrn_measured_fraction_theta_max 0.980
_diffrn_measurement_device_type 'CCD detector'
_diffrn_measurement_method 'omega scan'
_diffrn_radiation_monochromator graphite
_diffrn_radiation_probe x-ray
_diffrn_radiation_type CuK\a
_diffrn_radiation_wavelength 1.54178
_diffrn_reflns_av_R_equivalents 0.0189
_diffrn_reflns_av_sigmaI/netI 0.0167
_diffrn_reflns_limit_h_max 11
_diffrn_reflns_limit_h_min -12
_diffrn_reflns_limit_k_max 11
_diffrn_reflns_limit_k_min -10
_diffrn_reflns_limit_l_max 23
_diffrn_reflns_limit_l_min -23
_diffrn_reflns_number 13273
_diffrn_reflns_theta_full 71.00
_diffrn_reflns_theta_max 71.79
_diffrn_reflns_theta_min 5.15
_diffrn_source 'fine-focus sealed tube'
_exptl_absorpt_coefficient_mu 0.573
_exptl_absorpt_correction_T_max 1.00000
_exptl_absorpt_correction_T_min 0.86644
_exptl_absorpt_correction_type multi-scan
_exptl_absorpt_process_details
; 
CrysAlisPro, Oxford Diffraction Ltd., 
Version 1.171.33.46 (release 27-08-2009 CrysAlis171 .NET) 
(compiled Aug 27 2009,17:19:36) 
Empirical absorption correction using spherical harmonics, 
 implemented in SCALE3 ABSPACK scaling algorithm. 
;
_exptl_crystal_colour colorless
_exptl_crystal_density_diffrn 1.106
_exptl_crystal_density_method 'not measured'
_exptl_crystal_description parallelepiped
_exptl_crystal_F_000 632
_exptl_crystal_size_max 0.78
_exptl_crystal_size_mid 0.55
_exptl_crystal_size_min 0.48
_refine_diff_density_max 0.695
_refine_diff_density_min -0.635
_refine_diff_density_rms 0.058
_refine_ls_extinction_method none
_refine_ls_goodness_of_fit_ref 1.463
_refine_ls_hydrogen_treatment mixed
_refine_ls_matrix_type full
_refine_ls_number_parameters 194
_refine_ls_number_reflns 3350
_refine_ls_number_restraints 1
_refine_ls_restrained_S_all 1.465
_refine_ls_R_factor_all 0.1225
_refine_ls_R_factor_gt 0.0999
_refine_ls_shift/su_max 0.003
_refine_ls_shift/su_mean 0.001
_refine_ls_structure_factor_coef Fsqd
_refine_ls_weighting_details 'calc w=1/[\s^2^(Fo^2^)+(0.2000P)^2^+0.0000P] where P=(Fo^2^+2Fc^2^)/3'
_refine_ls_weighting_scheme calc
_refine_ls_wR_factor_gt 0.3522
_refine_ls_wR_factor_ref 0.3757
_reflns_number_gt 2247
_reflns_number_total 3350
_reflns_threshold_expression >2sigma(I)
_cod_data_source_file ol3014057_si_010.cif
_cod_data_source_block 1j
_cod_depositor_comments 'Adding full bibliography for 1507868--1507878.cif.'
_cod_original_cell_volume 1744.50(14)
_cod_original_sg_symbol_H-M 'P 21/c'
_cod_database_code 1507877

loop_
_symmetry_equiv_pos_as_xyz
'x, y, z'
'-x, y+1/2, -z+1/2'
'-x, -y, -z'
'x, -y-1/2, z-1/2'

loop_
_atom_site_label
_atom_site_type_symbol
_atom_site_fract_x
_atom_site_fract_y
_atom_site_fract_z
_atom_site_U_iso_or_equiv
_atom_site_adp_type
_atom_site_occupancy
_atom_site_symmetry_multiplicity
_atom_site_calc_flag
_atom_site_refinement_flags
O1 O 0.1645(4) 0.1565(3) 0.16659(16) 0.1031(10) Uani 1 1 d .
O2 O -0.1354(3) 0.4910(3) 0.03646(14) 0.0937(9) Uani 1 1 d .
N1 N 0.1259(3) 0.3365(3) 0.08935(14) 0.0687(8) Uani 1 1 d .
H1A H 0.125(3) 0.369(3) 0.0526(17) 0.059(8) Uiso 1 1 d .
N2 N -0.1198(4) 0.4709(5) 0.1544(2) 0.1181(14) Uani 1 1 d .
C1 C 0.1843(4) -0.0133(4) 0.0544(2) 0.0926(11) Uani 1 1 d .
H1B H 0.1461 -0.0532 0.0842 0.111 Uiso 1 1 calc R
C2 C 0.2216(6) -0.0924(5) 0.0088(3) 0.1136(16) Uani 1 1 d .
H2A H 0.2048 -0.1847 0.0058 0.136 Uiso 1 1 calc R
C3 C 0.2842(7) -0.0343(6) -0.0324(3) 0.132(2) Uani 1 1 d .
H3A H 0.3116 -0.0883 -0.0625 0.158 Uiso 1 1 calc R
C4 C 0.3071(7) 0.1022(6) -0.0301(3) 0.1290(19) Uani 1 1 d .
H4A H 0.3506 0.1402 -0.0578 0.155 Uiso 1 1 calc R
C5 C 0.2643(5) 0.1834(4) 0.0144(2) 0.0950(12) Uani 1 1 d .
H5A H 0.2774 0.2762 0.0154 0.114 Uiso 1 1 calc R
C6 C 0.2027(3) 0.1263(3) 0.05693(17) 0.0718(9) Uani 1 1 d .
C7 C 0.1622(3) 0.2076(3) 0.10830(17) 0.0696(8) Uani 1 1 d .
C8 C 0.0994(4) 0.4276(3) 0.13971(17) 0.0681(8) Uani 1 1 d .
H8A H 0.1333 0.3846 0.1910 0.082 Uiso 1 1 calc R
C9 C 0.1859(4) 0.5588(4) 0.1516(2) 0.0806(10) Uani 1 1 d .
H9A H 0.1647 0.5939 0.1005 0.097 Uiso 1 1 calc R
H9B H 0.1515 0.6245 0.1762 0.097 Uiso 1 1 calc R
C10 C 0.3522(5) 0.5433(5) 0.2017(3) 0.1003(13) Uani 1 1 d .
H10A H 0.3841 0.4704 0.1792 0.120 Uiso 1 1 calc R
C11 C 0.3966(6) 0.5059(6) 0.2868(3) 0.1321(19) Uani 1 1 d .
H11A H 0.3491 0.4233 0.2876 0.198 Uiso 1 1 calc R
H11B H 0.3669 0.5762 0.3102 0.198 Uiso 1 1 calc R
H11C H 0.5017 0.4946 0.3160 0.198 Uiso 1 1 calc R
C12 C 0.4277(7) 0.6746(7) 0.1966(4) 0.165(3) Uani 1 1 d .
H12A H 0.3993 0.6933 0.1426 0.248 Uiso 1 1 calc R
H12B H 0.5329 0.6642 0.2260 0.248 Uiso 1 1 calc R
H12C H 0.3976 0.7477 0.2181 0.248 Uiso 1 1 calc R
C13 C -0.0640(4) 0.4607(3) 0.10532(18) 0.0750(9) Uani 1 1 d .
C14 C -0.0316(8) 0.4668(5) 0.2415(4) 0.143(2) Uani 1 1 d D
H14A H 0.0692 0.4958 0.2593 0.172 Uiso 1 1 calc R
H14B H -0.0754 0.5224 0.2660 0.172 Uiso 1 1 calc R
C15 C -0.0385(10) 0.3191(6) 0.2584(6) 0.206(4) Uani 1 1 d D
H15A H 0.0155 0.3039 0.3141 0.309 Uiso 1 1 calc R
H15B H 0.0042 0.2667 0.2328 0.309 Uiso 1 1 calc R
H15C H -0.1395 0.2929 0.2390 0.309 Uiso 1 1 calc R
C16 C -0.2702(6) 0.5179(7) 0.1265(3) 0.1247(17) Uani 1 1 d .
H16A H -0.2778 0.5605 0.1694 0.150 Uiso 1 1 calc R
H16B H -0.2942 0.5846 0.0856 0.150 Uiso 1 1 calc R
C17 C -0.3711(10) 0.4115(9) 0.0968(6) 0.200(3) Uani 1 1 d .
H17A H -0.4693 0.4453 0.0782 0.300 Uiso 1 1 calc R
H17B H -0.3491 0.3466 0.1376 0.300 Uiso 1 1 calc R
H17C H -0.3639 0.3695 0.0541 0.300 Uiso 1 1 calc R

loop_
_atom_site_aniso_label
_atom_site_aniso_U_11
_atom_site_aniso_U_22
_atom_site_aniso_U_33
_atom_site_aniso_U_23
_atom_site_aniso_U_13
_atom_site_aniso_U_12
O1 0.149(3) 0.0825(18) 0.1070(19) 0.0192(13) 0.0850(19) 0.0105(15)
O2 0.0895(16) 0.123(2) 0.0779(15) 0.0254(13) 0.0478(13) 0.0190(14)
N1 0.0828(16) 0.0730(18) 0.0594(13) 0.0074(11) 0.0414(12) 0.0069(12)
N2 0.101(2) 0.187(4) 0.096(2) 0.040(2) 0.0699(19) 0.032(2)
C1 0.083(2) 0.083(3) 0.101(3) -0.0049(19) 0.0365(19) 0.0031(18)
C2 0.114(3) 0.087(3) 0.115(3) -0.019(2) 0.034(3) 0.014(2)
C3 0.167(5) 0.120(5) 0.106(3) -0.013(3) 0.063(4) 0.050(4)
C4 0.171(5) 0.126(4) 0.129(4) 0.014(3) 0.103(4) 0.040(4)
C5 0.117(3) 0.088(3) 0.100(2) 0.0046(19) 0.068(2) 0.019(2)
C6 0.0641(15) 0.074(2) 0.0675(16) -0.0011(14) 0.0241(13) 0.0025(13)
C7 0.0702(16) 0.071(2) 0.0696(16) 0.0047(14) 0.0352(14) 0.0004(14)
C8 0.0792(18) 0.073(2) 0.0611(14) 0.0053(13) 0.0411(13) 0.0060(14)
C9 0.092(2) 0.077(2) 0.084(2) -0.0026(16) 0.0511(18) 0.0043(16)
C10 0.088(2) 0.101(3) 0.112(3) -0.022(2) 0.048(2) -0.009(2)
C11 0.095(3) 0.153(5) 0.113(3) -0.001(3) 0.021(3) 0.017(3)
C12 0.116(4) 0.158(6) 0.198(6) 0.010(5) 0.057(4) -0.041(4)
C13 0.081(2) 0.081(2) 0.0740(18) 0.0100(15) 0.0463(16) 0.0068(16)
C14 0.169(6) 0.149(5) 0.158(5) -0.035(4) 0.115(5) -0.009(4)
C15 0.166(6) 0.186(8) 0.314(11) 0.102(7) 0.153(8) 0.033(5)
C16 0.110(3) 0.162(5) 0.127(4) 0.007(3) 0.076(3) 0.002(3)
C17 0.155(7) 0.186(8) 0.225(8) 0.046(6) 0.063(6) -0.003(6)

loop_
_atom_type_symbol
_atom_type_description
_atom_type_scat_dispersion_real
_atom_type_scat_dispersion_imag
_atom_type_scat_source
C C 0.0181 0.0091 'International Tables Vol C Tables 4.2.6.8 and 6.1.1.4'
H H 0.0000 0.0000 'International Tables Vol C Tables 4.2.6.8 and 6.1.1.4'
N N 0.0311 0.0180 'International Tables Vol C Tables 4.2.6.8 and 6.1.1.4'
O O 0.0492 0.0322 'International Tables Vol C Tables 4.2.6.8 and 6.1.1.4'

loop_
_geom_angle_atom_site_label_1
_geom_angle_atom_site_label_2
_geom_angle_atom_site_label_3
_geom_angle
C7 N1 C8 122.2(2)
C7 N1 H1A 122(2)
C8 N1 H1A 116(2)
C13 N2 C16 120.6(4)
C13 N2 C14 124.8(4)
C16 N2 C14 113.3(4)
C2 C1 C6 121.1(4)
C2 C1 H1B 119.4
C6 C1 H1B 119.4
C3 C2 C1 119.4(5)
C3 C2 H2A 120.3
C1 C2 H2A 120.3
C2 C3 C4 121.2(4)
C2 C3 H3A 119.4
C4 C3 H3A 119.4
C5 C4 C3 119.3(5)
C5 C4 H4A 120.3
C3 C4 H4A 120.3
C6 C5 C4 120.2(4)
C6 C5 H5A 119.9
C4 C5 H5A 119.9
C5 C6 C1 118.7(3)
C5 C6 C7 122.2(3)
C1 C6 C7 119.0(3)
O1 C7 N1 121.9(3)
O1 C7 C6 120.2(3)
N1 C7 C6 117.9(2)
N1 C8 C13 111.5(3)
N1 C8 C9 110.3(2)
C13 C8 C9 109.0(3)
N1 C8 H8A 108.6
C13 C8 H8A 108.6
C9 C8 H8A 108.6
C10 C9 C8 114.0(3)
C10 C9 H9A 108.7
C8 C9 H9A 108.7
C10 C9 H9B 108.7
C8 C9 H9B 108.7
H9A C9 H9B 107.6
C9 C10 C11 112.1(4)
C9 C10 C12 108.8(4)
C11 C10 C12 112.0(5)
C9 C10 H10A 107.9
C11 C10 H10A 107.9
C12 C10 H10A 107.9
C10 C11 H11A 109.5
C10 C11 H11B 109.5
H11A C11 H11B 109.5
C10 C11 H11C 109.5
H11A C11 H11C 109.5
H11B C11 H11C 109.5
C10 C12 H12A 109.5
C10 C12 H12B 109.5
H12A C12 H12B 109.5
C10 C12 H12C 109.5
H12A C12 H12C 109.5
H12B C12 H12C 109.5
O2 C13 N2 121.6(3)
O2 C13 C8 119.8(3)
N2 C13 C8 118.2(3)
C15 C14 N2 101.8(5)
C15 C14 H14A 111.4
N2 C14 H14A 111.4
C15 C14 H14B 111.4
N2 C14 H14B 111.4
H14A C14 H14B 109.3
C14 C15 H15A 109.5
C14 C15 H15B 109.5
H15A C15 H15B 109.5
C14 C15 H15C 109.5
H15A C15 H15C 109.5
H15B C15 H15C 109.5
C17 C16 N2 111.2(6)
C17 C16 H16A 109.4
N2 C16 H16A 109.4
C17 C16 H16B 109.4
N2 C16 H16B 109.4
H16A C16 H16B 108.0
C16 C17 H17A 109.5
C16 C17 H17B 109.5
H17A C17 H17B 109.5
C16 C17 H17C 109.5
H17A C17 H17C 109.5
H17B C17 H17C 109.5

loop_
_geom_bond_atom_site_label_1
_geom_bond_atom_site_label_2
_geom_bond_distance
O1 C7 1.228(3)
O2 C13 1.213(4)
N1 C7 1.335(4)
N1 C8 1.450(4)
N1 H1A 0.78(3)
N2 C13 1.332(4)
N2 C16 1.455(6)
N2 C14 1.485(8)
C1 C2 1.368(6)
C1 C6 1.398(5)
C1 H1B 0.9300
C2 C3 1.373(8)
C2 H2A 0.9300
C3 C4 1.374(9)
C3 H3A 0.9300
C4 C5 1.399(6)
C4 H4A 0.9300
C5 C6 1.381(5)
C5 H5A 0.9300
C6 C7 1.488(4)
C8 C13 1.523(4)
C8 C9 1.534(5)
C8 H8A 0.9800
C9 C10 1.522(6)
C9 H9A 0.9700
C9 H9B 0.9700
C10 C11 1.530(7)
C10 C12 1.546(7)
C10 H10A 0.9800
C11 H11A 0.9600
C11 H11B 0.9600
C11 H11C 0.9600
C12 H12A 0.9600
C12 H12B 0.9600
C12 H12C 0.9600
C14 C15 1.513(2)
C14 H14A 0.9700
C14 H14B 0.9700
C15 H15A 0.9600
C15 H15B 0.9600
C15 H15C 0.9600
C16 C17 1.400(10)
C16 H16A 0.9700
C16 H16B 0.9700
C17 H17A 0.9600
C17 H17B 0.9600
C17 H17C 0.9600
